data_1571192
loop_
_publ_author_name
'H\"oeg, Finn'
'Luxenberger, Lea'
'Fedulin, Andrey'
'Jacobi von Wangelin, Axel'

_publ_section_title
;
 Cobalt-catalyzed double hydroboration of pyridines
;
_journal_issue 14
_journal_name_full 'Chemical Science'
_journal_page_first 5201
_journal_page_last 5210
_journal_paper_doi 10.1039/D3SC05418G
_journal_volume 15
_journal_year 2024
_chemical_absolute_configuration unk
_chemical_formula_moiety 'C15 H19 N O2'
_chemical_formula_sum 'C15 H19 N O2'
_chemical_formula_weight 245.31
_space_group_crystal_system monoclinic
_space_group_IT_number 5
_space_group_name_Hall 'C 2y'
_space_group_name_H-M_alt 'C 1 2 1'
_atom_sites_solution_hydrogens mixed
_atom_sites_solution_primary dual
_audit_creation_date 2023-07-08
_audit_creation_method
;
Olex2 1.5
(compiled 2023.03.06 svn.rbb2c1857 for OlexSys, GUI svn.r6748)
;
_audit_update_record
;
2023-10-10 deposited with the CCDC.	2024-02-28 downloaded from the CCDC.
;
_cell_angle_alpha 90
_cell_angle_beta 100.501(2)
_cell_angle_gamma 90
_cell_formula_units_Z 4
_cell_length_a 14.1533(4)
_cell_length_b 6.0972(2)
_cell_length_c 15.4812(4)
_cell_measurement_reflns_used 7547
_cell_measurement_temperature 99.95(13)
_cell_measurement_theta_max 76.0020
_cell_measurement_theta_min 6.3300
_cell_volume 1313.58(7)
_computing_cell_refinement 'CrysAlisPro 1.171.42.49 (Rigaku OD, 2022)'
_computing_data_collection 'CrysAlisPro 1.171.42.49 (Rigaku OD, 2022)'
_computing_data_reduction 'CrysAlisPro 1.171.42.49 (Rigaku OD, 2022)'
_computing_molecular_graphics 'Olex2 1.5 (Dolomanov et al., 2009)'
_computing_publication_material 'Olex2 1.5 (Dolomanov et al., 2009)'
_computing_structure_refinement 'SHELXL-2018/3 (Sheldrick, 2018)'
_computing_structure_solution 'SHELXT (Sheldrick, 2015)'
_diffrn_ambient_temperature 99.95(13)
_diffrn_measured_fraction_theta_full 1.000
_diffrn_measured_fraction_theta_max 0.992
_diffrn_measurement_device_type 'SuperNova, Dual, Cu at home/near, Atlas'
_diffrn_measurement_method '\w scans'
_diffrn_radiation_type CuK\a
_diffrn_radiation_wavelength 1.54184
_diffrn_reflns_av_R_equivalents 0.0448
_diffrn_reflns_av_unetI/netI 0.0286
_diffrn_reflns_Laue_measured_fraction_full 1.000
_diffrn_reflns_Laue_measured_fraction_max 0.992
_diffrn_reflns_limit_h_max 16
_diffrn_reflns_limit_h_min -17
_diffrn_reflns_limit_k_max 7
_diffrn_reflns_limit_k_min -7
_diffrn_reflns_limit_l_max 19
_diffrn_reflns_limit_l_min -19
_diffrn_reflns_number 13446
_diffrn_reflns_point_group_measured_fraction_full 1.000
_diffrn_reflns_point_group_measured_fraction_max 0.986
_diffrn_reflns_theta_full 67.684
_diffrn_reflns_theta_max 76.510
_diffrn_reflns_theta_min 2.903
_exptl_absorpt_coefficient_mu 0.652
_exptl_absorpt_correction_T_max 1.000
_exptl_absorpt_correction_T_min 0.752
_exptl_absorpt_correction_type gaussian
_exptl_absorpt_process_details
;
CrysAlisPro 1.171.42.49 (Rigaku Oxford Diffraction, 2022)
Numerical absorption correction based on gaussian integration over
a multifaceted crystal model
Empirical absorption correction using spherical harmonics,
implemented in SCALE3 ABSPACK scaling algorithm.
;
_exptl_crystal_colour colourless
_exptl_crystal_colour_primary colourless
_exptl_crystal_density_diffrn 1.240
_exptl_crystal_description block
_exptl_crystal_F_000 528
_exptl_crystal_size_max 0.24
_exptl_crystal_size_mid 0.06
_exptl_crystal_size_min 0.05
_refine_diff_density_max 0.512
_refine_diff_density_min -0.223
_refine_diff_density_rms 0.077
_refine_ls_abs_structure_details
;
 Flack x determined using 1060 quotients [(I+)-(I-)]/[(I+)+(I-)]
 (Parsons, Flack and Wagner, Acta Cryst. B69 (2013) 249-259).
;
_refine_ls_abs_structure_Flack 0.45(19)
_refine_ls_extinction_method none
_refine_ls_goodness_of_fit_ref 1.059
_refine_ls_hydrogen_treatment mixed
_refine_ls_matrix_type full
_refine_ls_number_parameters 169
_refine_ls_number_reflns 2734
_refine_ls_number_restraints 1
_refine_ls_restrained_S_all 1.058
_refine_ls_R_factor_all 0.0656
_refine_ls_R_factor_gt 0.0627
_refine_ls_shift/su_max 0.000
_refine_ls_shift/su_mean 0.000
_refine_ls_structure_factor_coef Fsqd
_refine_ls_weighting_details 'w=1/[\s^2^(Fo^2^)+(0.1276P)^2^] where P=(Fo^2^+2Fc^2^)/3'
_refine_ls_weighting_scheme calc
_refine_ls_wR_factor_gt 0.1533
_refine_ls_wR_factor_ref 0.1588
_reflns_Friedel_coverage 0.815
_reflns_Friedel_fraction_full 1.000
_reflns_Friedel_fraction_max 0.979
_reflns_number_gt 2536
_reflns_number_total 2734
_reflns_threshold_expression 'I > 2\s(I)'
_cod_data_source_file d3sc05418g2.cif
_cod_data_source_block FH74
_cod_depositor_comments 'Adding full bibliography for 1571191--1571195.cif.'
_cod_database_code 1571192
_shelx_shelxl_version_number 2018/3
_shelx_space_group_comment
;
The symmetry employed for this shelxl refinement is uniquely defined
by the following loop, which should always be used as a source of
symmetry information in preference to the above space-group names.
They are only intended as comments.
;
_olex2_refinement_description
;
1.a Ternary CH refined with riding coordinates:
 C2(H2), C6(H6)
1.b Secondary CH2 refined with riding coordinates:
 C1(H1A,H1B), C5(H5A,H5B)
1.c Aromatic/amide H refined with riding coordinates:
 C4(H4), C8(H8), C9(H9), C10(H10), C11(H11), C12(H12)
1.d Idealised Me refined as rotating group:
 C13(H13A,H13B,H13C), C15(H15A,H15B,H15C)
;
_olex2_submission_special_instructions 'No special instructions were received'

loop_
_space_group_symop_operation_xyz
'x, y, z'
'-x, y, -z'
'x+1/2, y+1/2, z'
'-x+1/2, y+1/2, -z'

loop_
_atom_site_label
_atom_site_type_symbol
_atom_site_fract_x
_atom_site_fract_y
_atom_site_fract_z
_atom_site_U_iso_or_equiv
_atom_site_adp_type
_atom_site_occupancy
_atom_site_site_symmetry_order
_atom_site_calc_flag
_atom_site_refinement_flags_posn
_atom_site_refinement_flags_adp
_atom_site_refinement_flags_occupancy
_atom_site_disorder_assembly
_atom_site_disorder_group
C1 C 0.5578(2) 0.6111(5) 0.33625(18) 0.0371(6) Uani 1 1 d . . . . .
H1A H 0.581950 0.747211 0.367578 0.044 Uiso 1 1 calc R U . . .
H1B H 0.487829 0.627768 0.314982 0.044 Uiso 1 1 calc R U . . .
C2 C 0.6088(2) 0.5748(5) 0.25791(18) 0.0356(6) Uani 1 1 d . . . . .
H2 H 0.590227 0.697327 0.215236 0.043 Uiso 1 1 calc R U . . .
C3 C 0.5725(2) 0.3634(5) 0.21327(18) 0.0357(6) Uani 1 1 d . . . . .
C4 C 0.5435(2) 0.2026(5) 0.26076(19) 0.0387(6) Uani 1 1 d . . . . .
H4 H 0.517501 0.074499 0.230476 0.046 Uiso 1 1 calc R U . . .
C5 C 0.5487(3) 0.2092(5) 0.3583(2) 0.0433(7) Uani 1 1 d . . . . .
H5A H 0.485436 0.167459 0.371877 0.052 Uiso 1 1 calc R U . . .
H5B H 0.596410 0.099771 0.386183 0.052 Uiso 1 1 calc R U . . .
C6 C 0.7182(2) 0.5830(5) 0.28871(17) 0.0367(6) Uani 1 1 d . . . . .
H6 H 0.736326 0.476583 0.338101 0.044 Uiso 1 1 calc R U . . .
C7 C 0.7723(2) 0.5232(5) 0.21533(17) 0.0355(6) Uani 1 1 d . . . . .
C8 C 0.8090(2) 0.3150(5) 0.20991(18) 0.0388(6) Uani 1 1 d . . . . .
H8 H 0.803689 0.209934 0.254115 0.047 Uiso 1 1 calc R U . . .
C9 C 0.8540(2) 0.2573(6) 0.1395(2) 0.0420(7) Uani 1 1 d . . . . .
H9 H 0.879274 0.113817 0.136065 0.050 Uiso 1 1 calc R U . . .
C10 C 0.8614(2) 0.4102(7) 0.0751(2) 0.0453(7) Uani 1 1 d . . . . .
H10 H 0.891824 0.371746 0.027314 0.054 Uiso 1 1 calc R U . . .
C11 C 0.8246(2) 0.6190(6) 0.0800(2) 0.0453(7) Uani 1 1 d . . . . .
H11 H 0.829341 0.723315 0.035399 0.054 Uiso 1 1 calc R U . . .
C12 C 0.7805(2) 0.6770(5) 0.1506(2) 0.0408(6) Uani 1 1 d . . . . .
H12 H 0.756160 0.821165 0.154317 0.049 Uiso 1 1 calc R U . . .
C13 C 0.5656(2) 0.3452(6) 0.11516(18) 0.0431(7) Uani 1 1 d . . . . .
H13A H 0.538042 0.202577 0.095118 0.065 Uiso 1 1 calc R U . . .
H13B H 0.629881 0.358550 0.100565 0.065 Uiso 1 1 calc R U . . .
H13C H 0.524362 0.462611 0.086039 0.065 Uiso 1 1 calc R U . . .
C14 C 0.6141(2) 0.4378(5) 0.48192(18) 0.0367(6) Uani 1 1 d . . . . .
C15 C 0.6427(2) 0.6602(6) 0.52117(19) 0.0442(7) Uani 1 1 d . . . . .
H15A H 0.665220 0.645221 0.584607 0.066 Uiso 1 1 calc R U . . .
H15B H 0.587099 0.758749 0.510311 0.066 Uiso 1 1 calc R U . . .
H15C H 0.694375 0.721052 0.494034 0.066 Uiso 1 1 calc R U . . .
N1 N 0.57557(18) 0.4250(4) 0.39597(15) 0.0363(5) Uani 1 1 d . . . . .
O1 O 0.74157(17) 0.7986(4) 0.32093(14) 0.0437(5) Uani 1 1 d . . . . .
O2 O 0.62698(16) 0.2710(4) 0.52766(13) 0.0432(5) Uani 1 1 d . . . . .
H1O H 0.788(4) 0.810(8) 0.366(4) 0.055(12) Uiso 1 1 d . . . . .

loop_
_atom_site_aniso_label
_atom_site_aniso_U_11
_atom_site_aniso_U_22
_atom_site_aniso_U_33
_atom_site_aniso_U_23
_atom_site_aniso_U_13
_atom_site_aniso_U_12
C1 0.0418(14) 0.0446(13) 0.0255(11) -0.0005(11) 0.0081(10) 0.0055(11)
C2 0.0403(14) 0.0429(14) 0.0241(11) 0.0012(10) 0.0076(10) 0.0029(11)
C3 0.0316(13) 0.0513(16) 0.0246(12) -0.0042(10) 0.0060(9) 0.0022(10)
C4 0.0391(13) 0.0450(14) 0.0330(14) -0.0044(11) 0.0086(10) -0.0018(12)
C5 0.0537(17) 0.0433(15) 0.0346(15) -0.0008(11) 0.0123(12) -0.0024(12)
C6 0.0415(14) 0.0432(14) 0.0247(11) 0.0016(10) 0.0045(10) -0.0010(12)
C7 0.0330(13) 0.0466(14) 0.0261(12) 0.0009(10) 0.0034(9) -0.0047(11)
C8 0.0358(13) 0.0512(15) 0.0292(12) 0.0030(12) 0.0048(10) -0.0005(12)
C9 0.0372(13) 0.0517(16) 0.0378(14) -0.0046(12) 0.0090(10) -0.0019(12)
C10 0.0391(15) 0.0668(19) 0.0318(13) -0.0037(13) 0.0116(12) -0.0072(13)
C11 0.0420(15) 0.0603(17) 0.0340(14) 0.0071(14) 0.0084(11) -0.0080(13)
C12 0.0407(14) 0.0483(15) 0.0331(14) 0.0055(12) 0.0056(11) -0.0032(12)
C13 0.0384(14) 0.0658(18) 0.0258(13) -0.0060(12) 0.0077(10) -0.0036(13)
C14 0.0328(13) 0.0509(15) 0.0283(12) 0.0036(11) 0.0105(10) 0.0020(12)
C15 0.0491(16) 0.0566(18) 0.0275(13) -0.0017(12) 0.0081(11) -0.0027(13)
N1 0.0409(12) 0.0433(12) 0.0259(11) 0.0001(9) 0.0096(9) 0.0013(10)
O1 0.0491(12) 0.0472(12) 0.0332(10) -0.0041(9) 0.0030(9) -0.0050(10)
O2 0.0465(11) 0.0529(12) 0.0303(10) 0.0071(9) 0.0071(8) 0.0018(9)

loop_
_atom_type_symbol
_atom_type_description
_atom_type_scat_dispersion_real
_atom_type_scat_dispersion_imag
_atom_type_scat_source
C C 0.0181 0.0091 'International Tables Vol C Tables 4.2.6.8 and 6.1.1.4'
H H 0.0000 0.0000 'International Tables Vol C Tables 4.2.6.8 and 6.1.1.4'
N N 0.0311 0.0180 'International Tables Vol C Tables 4.2.6.8 and 6.1.1.4'
O O 0.0492 0.0322 'International Tables Vol C Tables 4.2.6.8 and 6.1.1.4'

loop_
_geom_angle_atom_site_label_1
_geom_angle_atom_site_label_2
_geom_angle_atom_site_label_3
_geom_angle
_geom_angle_site_symmetry_1
_geom_angle_site_symmetry_3
_geom_angle_publ_flag
H1A C1 H1B 108.2 . . ?
C2 C1 H1A 109.7 . . ?
C2 C1 H1B 109.7 . . ?
N1 C1 H1A 109.7 . . ?
N1 C1 H1B 109.7 . . ?
N1 C1 C2 109.7(2) . . ?
C1 C2 H2 108.0 . . ?
C3 C2 C1 108.4(2) . . ?
C3 C2 H2 108.0 . . ?
C3 C2 C6 114.2(2) . . ?
C6 C2 C1 110.0(2) . . ?
C6 C2 H2 108.0 . . ?
C2 C3 C13 118.6(3) . . ?
C4 C3 C2 119.3(2) . . ?
C4 C3 C13 122.0(3) . . ?
C3 C4 H4 117.6 . . ?
C3 C4 C5 124.9(3) . . ?
C5 C4 H4 117.6 . . ?
C4 C5 H5A 109.0 . . ?
C4 C5 H5B 109.0 . . ?
H5A C5 H5B 107.8 . . ?
N1 C5 C4 112.8(2) . . ?
N1 C5 H5A 109.0 . . ?
N1 C5 H5B 109.0 . . ?
C2 C6 H6 108.7 . . ?
C7 C6 C2 112.1(2) . . ?
C7 C6 H6 108.7 . . ?
O1 C6 C2 107.2(2) . . ?
O1 C6 H6 108.7 . . ?
O1 C6 C7 111.4(2) . . ?
C8 C7 C6 120.7(2) . . ?
C8 C7 C12 119.6(3) . . ?
C12 C7 C6 119.6(3) . . ?
C7 C8 H8 119.8 . . ?
C7 C8 C9 120.4(3) . . ?
C9 C8 H8 119.8 . . ?
C8 C9 H9 120.1 . . ?
C10 C9 C8 119.7(3) . . ?
C10 C9 H9 120.1 . . ?
C9 C10 H10 119.9 . . ?
C11 C10 C9 120.1(3) . . ?
C11 C10 H10 119.9 . . ?
C10 C11 H11 119.9 . . ?
C10 C11 C12 120.1(3) . . ?
C12 C11 H11 119.9 . . ?
C7 C12 C11 120.0(3) . . ?
C7 C12 H12 120.0 . . ?
C11 C12 H12 120.0 . . ?
C3 C13 H13A 109.5 . . ?
C3 C13 H13B 109.5 . . ?
C3 C13 H13C 109.5 . . ?
H13A C13 H13B 109.5 . . ?
H13A C13 H13C 109.5 . . ?
H13B C13 H13C 109.5 . . ?
N1 C14 C15 118.7(3) . . ?
O2 C14 C15 120.6(2) . . ?
O2 C14 N1 120.7(3) . . ?
C14 C15 H15A 109.5 . . ?
C14 C15 H15B 109.5 . . ?
C14 C15 H15C 109.5 . . ?
H15A C15 H15B 109.5 . . ?
H15A C15 H15C 109.5 . . ?
H15B C15 H15C 109.5 . . ?
C1 N1 C5 116.5(2) . . ?
C14 N1 C1 125.1(3) . . ?
C14 N1 C5 118.4(3) . . ?
C6 O1 H1O 117(3) . . ?

loop_
_geom_bond_atom_site_label_1
_geom_bond_atom_site_label_2
_geom_bond_distance
_geom_bond_site_symmetry_2
_geom_bond_publ_flag
C1 H1A 0.9900 . ?
C1 H1B 0.9900 . ?
C1 C2 1.536(3) . ?
C1 N1 1.456(4) . ?
C2 H2 1.0000 . ?
C2 C3 1.508(4) . ?
C2 C6 1.536(4) . ?
C3 C4 1.335(4) . ?
C3 C13 1.508(4) . ?
C4 H4 0.9500 . ?
C4 C5 1.499(4) . ?
C5 H5A 0.9900 . ?
C5 H5B 0.9900 . ?
C5 N1 1.461(4) . ?
C6 H6 1.0000 . ?
C6 C7 1.526(4) . ?
C6 O1 1.423(3) . ?
C7 C8 1.380(4) . ?
C7 C12 1.393(4) . ?
C8 H8 0.9500 . ?
C8 C9 1.405(4) . ?
C9 H9 0.9500 . ?
C9 C10 1.383(5) . ?
C10 H10 0.9500 . ?
C10 C11 1.383(6) . ?
C11 H11 0.9500 . ?
C11 C12 1.399(4) . ?
C12 H12 0.9500 . ?
C13 H13A 0.9800 . ?
C13 H13B 0.9800 . ?
C13 H13C 0.9800 . ?
C14 C15 1.511(5) . ?
C14 N1 1.345(4) . ?
C14 O2 1.233(4) . ?
C15 H15A 0.9800 . ?
C15 H15B 0.9800 . ?
C15 H15C 0.9800 . ?
O1 H1O 0.87(6) . ?

loop_
_geom_hbond_atom_site_label_D
_geom_hbond_atom_site_label_H
_geom_hbond_atom_site_label_A
_geom_hbond_distance_DH
_geom_hbond_distance_HA
_geom_hbond_distance_DA
_geom_hbond_angle_DHA
_geom_hbond_site_symmetry_A
_geom_hbond_publ_flag
O1 H1O O2 0.87(6) 1.87(6) 2.719(3) 166(5) 4_656 yes

loop_
_geom_torsion_atom_site_label_1
_geom_torsion_atom_site_label_2
_geom_torsion_atom_site_label_3
_geom_torsion_atom_site_label_4
_geom_torsion
_geom_torsion_site_symmetry_1
_geom_torsion_site_symmetry_2
_geom_torsion_site_symmetry_3
_geom_torsion_site_symmetry_4
_geom_torsion_publ_flag
C1 C2 C3 C4 -29.6(4) . . . . ?
C1 C2 C3 C13 147.3(3) . . . . ?
C1 C2 C6 C7 173.8(2) . . . . ?
C1 C2 C6 O1 -63.7(3) . . . . ?
C2 C1 N1 C5 -56.1(3) . . . . ?
C2 C1 N1 C14 124.0(3) . . . . ?
C2 C3 C4 C5 -3.5(5) . . . . ?
C2 C6 C7 C8 -99.3(3) . . . . ?
C2 C6 C7 C12 77.4(3) . . . . ?
C3 C2 C6 C7 51.7(3) . . . . ?
C3 C2 C6 O1 174.2(2) . . . . ?
C3 C4 C5 N1 8.9(5) . . . . ?
C4 C5 N1 C1 22.4(4) . . . . ?
C4 C5 N1 C14 -157.7(3) . . . . ?
C6 C2 C3 C4 93.4(3) . . . . ?
C6 C2 C3 C13 -89.7(3) . . . . ?
C6 C7 C8 C9 176.4(3) . . . . ?
C6 C7 C12 C11 -175.9(3) . . . . ?
C7 C8 C9 C10 -0.2(4) . . . . ?
C8 C7 C12 C11 0.8(4) . . . . ?
C8 C9 C10 C11 0.0(5) . . . . ?
C9 C10 C11 C12 0.5(5) . . . . ?
C10 C11 C12 C7 -0.9(5) . . . . ?
C12 C7 C8 C9 -0.3(4) . . . . ?
C13 C3 C4 C5 179.6(3) . . . . ?
C15 C14 N1 C1 -0.6(4) . . . . ?
C15 C14 N1 C5 179.6(3) . . . . ?
N1 C1 C2 C3 57.8(3) . . . . ?
N1 C1 C2 C6 -67.7(3) . . . . ?
O1 C6 C7 C8 140.6(3) . . . . ?
O1 C6 C7 C12 -42.7(4) . . . . ?
O2 C14 N1 C1 -179.7(3) . . . . ?
O2 C14 N1 C5 0.4(4) . . . . ?
